data_7250410
loop_
_publ_author_name
'Kim, Han Byeol'
'Han, Dong Kyun'
'Lee, Jae Kyun'
'Han, Seo-Jung'

_publ_section_title
;
 Electrochemical dearomatization of 2-naphthols for C--O bond formation
;
_journal_issue 21
_journal_name_full 'RSC Advances'
_journal_page_first 16276
_journal_page_last 16280
_journal_paper_doi 10.1039/D5RA02693H
_journal_volume 15
_journal_year 2025
_chemical_formula_moiety 'C22 H18 O2'
_chemical_formula_sum 'C22 H18 O2'
_chemical_formula_weight 314.38
_space_group_crystal_system monoclinic
_space_group_IT_number 14
_space_group_name_Hall '-P 2yn'
_space_group_name_H-M_alt 'P 1 21/n 1'
_atom_sites_solution_hydrogens geom
_atom_sites_solution_primary direct
_atom_sites_solution_secondary difmap
_audit_update_record
;
2025-01-26 deposited with the CCDC.	2025-05-02 downloaded from the CCDC.
;
_cell_angle_alpha 90.0000
_cell_angle_beta 100.016(3)
_cell_angle_gamma 90.0000
_cell_formula_units_Z 4
_cell_length_a 8.8617(7)
_cell_length_b 6.9703(4)
_cell_length_c 27.1759(17)
_cell_measurement_reflns_used 9562
_cell_measurement_temperature 296
_cell_measurement_theta_max 27.45
_cell_measurement_theta_min 3.02
_cell_volume 1653.04(19)
_computing_cell_refinement 'RAPID AUTO'
_computing_data_collection 'RAPID AUTO (Rigaku, ????)'
_computing_data_reduction 'RAPID AUTO'
_computing_molecular_graphics 'CrystalStructure 4.2'
_computing_publication_material 'CrystalStructure 4.2 (Rigaku, 2017)'
_computing_structure_refinement 'SHELXL97 (Sheldrick, 2008)'
_computing_structure_solution 'Il Milione (Burla, et al., 2007)'
_diffrn_ambient_temperature 296
_diffrn_detector_area_resol_mean 10.000
_diffrn_measured_fraction_theta_full 0.995
_diffrn_measured_fraction_theta_max 0.995
_diffrn_measurement_device_type 'Rigaku R-AXIS RAPID'
_diffrn_measurement_method \w
_diffrn_radiation_type 'Mo K\a'
_diffrn_radiation_wavelength 0.71075
_diffrn_reflns_av_R_equivalents 0.0367
_diffrn_reflns_Laue_measured_fraction_full 0.000
_diffrn_reflns_Laue_measured_fraction_max 0.000
_diffrn_reflns_limit_h_max 11
_diffrn_reflns_limit_h_min -11
_diffrn_reflns_limit_k_max 9
_diffrn_reflns_limit_k_min -8
_diffrn_reflns_limit_l_max 35
_diffrn_reflns_limit_l_min -35
_diffrn_reflns_number 15637
_diffrn_reflns_point_group_measured_fraction_full 0.000
_diffrn_reflns_point_group_measured_fraction_max 0.000
_diffrn_reflns_theta_full 27.470
_diffrn_reflns_theta_max 27.470
_diffrn_reflns_theta_min 3.020
_diffrn_standards_number 0
_exptl_absorpt_coefficient_mu 0.080
_exptl_absorpt_correction_T_max 0.984
_exptl_absorpt_correction_T_min 0.791
_exptl_absorpt_correction_type multi-scan
_exptl_absorpt_process_details 'ABSCOR (Rigaku, 1995)'
_exptl_crystal_colour yellow
_exptl_crystal_density_diffrn 1.263
_exptl_crystal_density_method 'not measured'
_exptl_crystal_description block
_exptl_crystal_F_000 664.00
_exptl_crystal_size_max 0.400
_exptl_crystal_size_mid 0.300
_exptl_crystal_size_min 0.200
_refine_diff_density_max 0.29
_refine_diff_density_min -0.27
_refine_ls_extinction_method none
_refine_ls_goodness_of_fit_ref 1.034
_refine_ls_hydrogen_treatment mixed
_refine_ls_number_parameters 225
_refine_ls_number_reflns 3778
_refine_ls_number_restraints 0
_refine_ls_R_factor_all 0.0911
_refine_ls_R_factor_gt 0.0471
_refine_ls_shift/su_max 0.000
_refine_ls_structure_factor_coef Fsqd
_refine_ls_weighting_details 'w = 1/[\s^2^(Fo^2^)+(0.1014P)^2^] where P=(Fo^2^+2Fc^2^)/3'
_refine_ls_weighting_scheme calc
_refine_ls_wR_factor_gt 0.1391
_refine_ls_wR_factor_ref 0.1729
_reflns_number_gt 2088
_reflns_number_total 3778
_reflns_threshold_expression F^2^>2.0\s(F^2^)
_cod_data_source_file d5ra02693h2.cif
_cod_data_source_block KHB05008
_cod_database_code 7250410

loop_
_space_group_symop_id
_space_group_symop_operation_xyz
1 +X,+Y,+Z
2 1/2-X,1/2+Y,1/2-Z
3 -X,-Y,-Z
4 -1/2+X,-1/2-Y,-1/2+Z

loop_
_atom_site_label
_atom_site_type_symbol
_atom_site_fract_x
_atom_site_fract_y
_atom_site_fract_z
_atom_site_U_iso_or_equiv
_atom_site_adp_type
_atom_site_occupancy
_atom_site_symmetry_multiplicity
_atom_site_calc_flag
_atom_site_refinement_flags
_atom_site_disorder_assembly
_atom_site_disorder_group
O1 O 0.81324(15) 0.52042(16) 0.41564(5) 0.0474(4) Uani 1 1 d . . .
O2 O 0.97251(15) 0.2023(2) 0.45603(6) 0.0609(4) Uani 1 1 d . . .
C1 C 0.7395(2) 0.3844(2) 0.44296(6) 0.0397(4) Uani 1 1 d . . .
C2 C 0.8343(2) 0.2000(3) 0.45376(7) 0.0438(4) Uani 1 1 d . . .
C3 C 0.7509(2) 0.0285(3) 0.46429(8) 0.0523(5) Uani 1 1 d . . .
C4 C 0.5985(2) 0.0206(3) 0.45185(8) 0.0507(5) Uani 1 1 d . . .
C5 C 0.5044(2) 0.1768(3) 0.42809(6) 0.0432(4) Uani 1 1 d . . .
C6 C 0.3466(2) 0.1536(3) 0.41167(7) 0.0547(5) Uani 1 1 d . . .
H6 H 0.2994 0.0390 0.4178 0.066 Uiso 1 1 calc R . .
C7 C 0.2614(2) 0.2995(4) 0.38658(8) 0.0637(6) Uani 1 1 d . . .
H7 H 0.1564 0.2843 0.3761 0.076 Uiso 1 1 calc R . .
C8 C 0.3319(2) 0.4682(3) 0.37704(8) 0.0618(6) Uani 1 1 d . . .
H8 H 0.2746 0.5650 0.3591 0.074 Uiso 1 1 calc R . .
C9 C 0.4859(2) 0.4953(3) 0.39373(7) 0.0515(5) Uani 1 1 d . . .
H9 H 0.5316 0.6109 0.3875 0.062 Uiso 1 1 calc R . .
C10 C 0.5738(2) 0.3510(2) 0.41979(6) 0.0397(4) Uani 1 1 d . . .
C11 C 0.7446(2) 0.4781(3) 0.49452(7) 0.0530(5) Uani 1 1 d . . .
H11A H 0.6909 0.5983 0.4906 0.064 Uiso 1 1 calc R . .
H11B H 0.8493 0.5000 0.5098 0.064 Uiso 1 1 calc R . .
H11C H 0.6969 0.3947 0.5154 0.064 Uiso 1 1 calc R . .
C12 C 0.8445(2) 0.4732(2) 0.36909(7) 0.0409(4) Uani 1 1 d . . .
C13 C 0.7975(2) 0.2991(3) 0.34478(7) 0.0477(5) Uani 1 1 d . . .
H13 H 0.7406 0.2116 0.3598 0.057 Uiso 1 1 calc R . .
C14 C 0.8350(2) 0.2590(3) 0.29961(7) 0.0536(5) Uani 1 1 d . . .
H14 H 0.8035 0.1435 0.2840 0.064 Uiso 1 1 calc R . .
C15 C 0.9204(2) 0.3882(3) 0.27598(7) 0.0542(5) Uani 1 1 d . . .
C16 C 0.9625(3) 0.3450(4) 0.22908(8) 0.0759(7) Uani 1 1 d . . .
H16 H 0.9334 0.2285 0.2136 0.091 Uiso 1 1 calc R . .
C17 C 1.0445(3) 0.4714(5) 0.20672(10) 0.0946(10) Uani 1 1 d . . .
H17 H 1.0712 0.4417 0.1760 0.113 Uiso 1 1 calc R . .
C18 C 1.0895(3) 0.6481(5) 0.22995(10) 0.0910(9) Uani 1 1 d . . .
H18 H 1.1465 0.7338 0.2144 0.109 Uiso 1 1 calc R . .
C19 C 1.0507(3) 0.6956(4) 0.27487(9) 0.0709(7) Uani 1 1 d . . .
H19 H 1.0801 0.8139 0.2893 0.085 Uiso 1 1 calc R . .
C20 C 0.9658(2) 0.5659(3) 0.29988(7) 0.0515(5) Uani 1 1 d . . .
C21 C 0.9264(2) 0.6075(3) 0.34750(7) 0.0452(5) Uani 1 1 d . . .
C22 C 0.9740(3) 0.7908(3) 0.37495(9) 0.0666(6) Uani 1 1 d . . .
H22A H 1.0373 0.7617 0.4065 0.080 Uiso 1 1 calc R . .
H22B H 0.8846 0.8593 0.3806 0.080 Uiso 1 1 calc R . .
H22C H 1.0306 0.8685 0.3554 0.080 Uiso 1 1 calc R . .
H3 H 0.817(3) -0.078(3) 0.4782(8) 0.068(6) Uiso 1 1 d . . .
H4 H 0.539(2) -0.098(3) 0.4568(7) 0.057(6) Uiso 1 1 d . . .

loop_
_atom_site_aniso_label
_atom_site_aniso_U_11
_atom_site_aniso_U_22
_atom_site_aniso_U_33
_atom_site_aniso_U_23
_atom_site_aniso_U_13
_atom_site_aniso_U_12
O1 0.0541(8) 0.0426(7) 0.0490(7) -0.0026(6) 0.0188(6) -0.0079(5)
O2 0.0362(8) 0.0727(9) 0.0720(10) 0.0059(8) 0.0038(7) 0.0026(6)
C1 0.0382(10) 0.0422(9) 0.0398(9) 0.0011(8) 0.0100(8) -0.0043(7)
C2 0.0351(10) 0.0521(10) 0.0430(10) 0.0016(8) 0.0035(8) 0.0008(8)
C3 0.0507(12) 0.0458(10) 0.0612(13) 0.0121(10) 0.0117(10) 0.0066(9)
C4 0.0531(12) 0.0442(10) 0.0577(12) 0.0040(9) 0.0181(10) -0.0028(9)
C5 0.0373(10) 0.0534(11) 0.0401(9) -0.0053(8) 0.0102(8) -0.0023(8)
C6 0.0392(11) 0.0773(14) 0.0492(11) -0.0082(10) 0.0119(9) -0.0073(10)
C7 0.0336(11) 0.1020(17) 0.0543(12) -0.0099(12) 0.0040(9) 0.0081(11)
C8 0.0481(12) 0.0838(15) 0.0523(12) 0.0037(11) 0.0052(10) 0.0234(11)
C9 0.0498(12) 0.0571(11) 0.0483(11) 0.0040(9) 0.0106(9) 0.0107(9)
C10 0.0372(10) 0.0450(9) 0.0375(9) -0.0023(8) 0.0083(7) 0.0033(7)
C11 0.0538(12) 0.0590(12) 0.0469(11) -0.0087(9) 0.0104(9) -0.0056(9)
C12 0.0343(9) 0.0454(9) 0.0427(10) 0.0022(8) 0.0061(8) 0.0029(7)
C13 0.0417(11) 0.0537(11) 0.0476(10) 0.0024(9) 0.0078(8) -0.0033(8)
C14 0.0486(12) 0.0640(12) 0.0469(11) -0.0052(10) 0.0042(9) -0.0001(10)
C15 0.0438(11) 0.0777(14) 0.0403(10) 0.0077(10) 0.0047(9) 0.0081(10)
C16 0.0700(16) 0.1124(19) 0.0470(12) 0.0051(13) 0.0149(12) 0.0132(14)
C17 0.088(2) 0.147(3) 0.0545(15) 0.0209(18) 0.0302(15) 0.017(2)
C18 0.0770(19) 0.132(2) 0.0701(17) 0.0472(17) 0.0309(15) 0.0079(17)
C19 0.0565(14) 0.0926(17) 0.0647(14) 0.0319(13) 0.0139(11) 0.0025(12)
C20 0.0353(10) 0.0688(13) 0.0500(11) 0.0201(10) 0.0060(9) 0.0068(9)
C21 0.0364(10) 0.0466(10) 0.0524(11) 0.0117(9) 0.0075(8) 0.0036(8)
C22 0.0691(15) 0.0481(11) 0.0865(17) 0.0036(11) 0.0246(13) -0.0074(10)

loop_
_atom_type_symbol
_atom_type_description
_atom_type_scat_dispersion_real
_atom_type_scat_dispersion_imag
_atom_type_scat_source
C C 0.0033 0.0016
;
International Tables for Crystallography
(Vol. C, Tables 4.2.6.8 and 6.1.1.4)
;
H H 0.0000 0.0000
;
International Tables for Crystallography
(Vol. C, Table 6.1.1.4)
;
O O 0.0106 0.0060
;
International Tables for Crystallography
(Vol. C, Tables 4.2.6.8 and 6.1.1.4)
;

loop_
_geom_angle_atom_site_label_1
_geom_angle_atom_site_label_2
_geom_angle_atom_site_label_3
_geom_angle
_geom_angle_site_symmetry_1
_geom_angle_site_symmetry_3
_geom_angle_publ_flag
C12 O1 C1 120.01(13) . . ?
O1 C1 C10 112.59(14) . . ?
O1 C1 C2 111.70(13) . . ?
C10 C1 C2 114.22(13) . . ?
O1 C1 C11 104.32(14) . . ?
C10 C1 C11 108.49(14) . . ?
C2 C1 C11 104.64(15) . . ?
O2 C2 C3 122.74(17) . . ?
O2 C2 C1 120.76(16) . . ?
C3 C2 C1 116.36(15) . . ?
C4 C3 C2 120.55(18) . . ?
C4 C3 H3 125.4(13) . . ?
C2 C3 H3 113.8(13) . . ?
C3 C4 C5 123.99(17) . . ?
C3 C4 H4 122.3(12) . . ?
C5 C4 H4 113.7(12) . . ?
C10 C5 C6 119.45(18) . . ?
C10 C5 C4 119.24(17) . . ?
C6 C5 C4 121.27(18) . . ?
C7 C6 C5 120.3(2) . . ?
C7 C6 H6 119.9 . . ?
C5 C6 H6 119.9 . . ?
C6 C7 C8 119.8(2) . . ?
C6 C7 H7 120.1 . . ?
C8 C7 H7 120.1 . . ?
C9 C8 C7 120.8(2) . . ?
C9 C8 H8 119.6 . . ?
C7 C8 H8 119.6 . . ?
C8 C9 C10 120.37(19) . . ?
C8 C9 H9 119.8 . . ?
C10 C9 H9 119.8 . . ?
C9 C10 C5 119.25(17) . . ?
C9 C10 C1 121.25(16) . . ?
C5 C10 C1 119.30(15) . . ?
C1 C11 H11A 109.5 . . ?
C1 C11 H11B 109.5 . . ?
H11A C11 H11B 109.5 . . ?
C1 C11 H11C 109.5 . . ?
H11A C11 H11C 109.5 . . ?
H11B C11 H11C 109.5 . . ?
C21 C12 O1 115.65(16) . . ?
C21 C12 C13 121.36(17) . . ?
O1 C12 C13 122.99(15) . . ?
C14 C13 C12 120.20(18) . . ?
C14 C13 H13 119.9 . . ?
C12 C13 H13 119.9 . . ?
C13 C14 C15 121.27(19) . . ?
C13 C14 H14 119.4 . . ?
C15 C14 H14 119.4 . . ?
C14 C15 C16 121.4(2) . . ?
C14 C15 C20 118.82(17) . . ?
C16 C15 C20 119.7(2) . . ?
C17 C16 C15 120.7(3) . . ?
C17 C16 H16 119.6 . . ?
C15 C16 H16 119.6 . . ?
C16 C17 C18 120.0(2) . . ?
C16 C17 H17 120.0 . . ?
C18 C17 H17 120.0 . . ?
C19 C18 C17 121.1(2) . . ?
C19 C18 H18 119.4 . . ?
C17 C18 H18 119.4 . . ?
C18 C19 C20 120.6(3) . . ?
C18 C19 H19 119.7 . . ?
C20 C19 H19 119.7 . . ?
C19 C20 C15 117.77(19) . . ?
C19 C20 C21 122.5(2) . . ?
C15 C20 C21 119.74(17) . . ?
C12 C21 C20 118.58(17) . . ?
C12 C21 C22 119.35(17) . . ?
C20 C21 C22 122.06(17) . . ?
C21 C22 H22A 109.5 . . ?
C21 C22 H22B 109.5 . . ?
H22A C22 H22B 109.5 . . ?
C21 C22 H22C 109.5 . . ?
H22A C22 H22C 109.5 . . ?
H22B C22 H22C 109.5 . . ?

loop_
_geom_bond_atom_site_label_1
_geom_bond_atom_site_label_2
_geom_bond_distance
_geom_bond_site_symmetry_2
_geom_bond_publ_flag
O1 C12 1.381(2) . ?
O1 C1 1.430(2) . ?
O2 C2 1.215(2) . ?
C1 C10 1.512(2) . ?
C1 C2 1.536(3) . ?
C1 C11 1.540(2) . ?
C2 C3 1.460(3) . ?
C3 C4 1.335(3) . ?
C3 H3 0.98(2) . ?
C4 C5 1.453(3) . ?
C4 H4 1.00(2) . ?
C5 C10 1.397(3) . ?
C5 C6 1.401(3) . ?
C6 C7 1.375(3) . ?
C6 H6 0.9300 . ?
C7 C8 1.377(3) . ?
C7 H7 0.9300 . ?
C8 C9 1.375(3) . ?
C8 H8 0.9300 . ?
C9 C10 1.388(3) . ?
C9 H9 0.9300 . ?
C11 H11A 0.9600 . ?
C11 H11B 0.9600 . ?
C11 H11C 0.9600 . ?
C12 C21 1.376(2) . ?
C12 C13 1.409(3) . ?
C13 C14 1.356(3) . ?
C13 H13 0.9300 . ?
C14 C15 1.402(3) . ?
C14 H14 0.9300 . ?
C15 C16 1.421(3) . ?
C15 C20 1.423(3) . ?
C16 C17 1.351(4) . ?
C16 H16 0.9300 . ?
C17 C18 1.410(4) . ?
C17 H17 0.9300 . ?
C18 C19 1.365(3) . ?
C18 H18 0.9300 . ?
C19 C20 1.423(3) . ?
C19 H19 0.9300 . ?
C20 C21 1.428(3) . ?
C21 C22 1.503(3) . ?
C22 H22A 0.9600 . ?
C22 H22B 0.9600 . ?
C22 H22C 0.9600 . ?

loop_
_geom_torsion_atom_site_label_1
_geom_torsion_atom_site_label_2
_geom_torsion_atom_site_label_3
_geom_torsion_atom_site_label_4
_geom_torsion
_geom_torsion_site_symmetry_1
_geom_torsion_site_symmetry_2
_geom_torsion_site_symmetry_3
_geom_torsion_site_symmetry_4
_geom_torsion_publ_flag
C12 O1 C1 C10 -69.87(19) . . . . ?
C12 O1 C1 C2 60.2(2) . . . . ?
C12 O1 C1 C11 172.69(15) . . . . ?
O1 C1 C2 O2 25.8(2) . . . . ?
C10 C1 C2 O2 155.02(16) . . . . ?
C11 C1 C2 O2 -86.5(2) . . . . ?
O1 C1 C2 C3 -158.20(16) . . . . ?
C10 C1 C2 C3 -29.0(2) . . . . ?
C11 C1 C2 C3 89.52(19) . . . . ?
O2 C2 C3 C4 -166.49(19) . . . . ?
C1 C2 C3 C4 17.6(3) . . . . ?
C2 C3 C4 C5 -0.7(3) . . . . ?
C3 C4 C5 C10 -3.6(3) . . . . ?
C3 C4 C5 C6 173.89(19) . . . . ?
C10 C5 C6 C7 1.5(3) . . . . ?
C4 C5 C6 C7 -176.06(18) . . . . ?
C5 C6 C7 C8 0.8(3) . . . . ?
C6 C7 C8 C9 -2.1(3) . . . . ?
C7 C8 C9 C10 1.2(3) . . . . ?
C8 C9 C10 C5 1.1(3) . . . . ?
C8 C9 C10 C1 -173.78(17) . . . . ?
C6 C5 C10 C9 -2.4(3) . . . . ?
C4 C5 C10 C9 175.16(16) . . . . ?
C6 C5 C10 C1 172.59(15) . . . . ?
C4 C5 C10 C1 -9.8(2) . . . . ?
O1 C1 C10 C9 -30.8(2) . . . . ?
C2 C1 C10 C9 -159.57(16) . . . . ?
C11 C1 C10 C9 84.2(2) . . . . ?
O1 C1 C10 C5 154.32(15) . . . . ?
C2 C1 C10 C5 25.5(2) . . . . ?
C11 C1 C10 C5 -90.74(19) . . . . ?
C1 O1 C12 C21 -175.07(15) . . . . ?
C1 O1 C12 C13 4.6(3) . . . . ?
C21 C12 C13 C14 1.3(3) . . . . ?
O1 C12 C13 C14 -178.38(17) . . . . ?
C12 C13 C14 C15 -0.1(3) . . . . ?
C13 C14 C15 C16 178.8(2) . . . . ?
C13 C14 C15 C20 -1.0(3) . . . . ?
C14 C15 C16 C17 179.8(2) . . . . ?
C20 C15 C16 C17 -0.4(4) . . . . ?
C15 C16 C17 C18 0.1(4) . . . . ?
C16 C17 C18 C19 -0.5(4) . . . . ?
C17 C18 C19 C20 1.1(4) . . . . ?
C18 C19 C20 C15 -1.3(3) . . . . ?
C18 C19 C20 C21 178.3(2) . . . . ?
C14 C15 C20 C19 -179.23(19) . . . . ?
C16 C15 C20 C19 1.0(3) . . . . ?
C14 C15 C20 C21 1.2(3) . . . . ?
C16 C15 C20 C21 -178.65(18) . . . . ?
O1 C12 C21 C20 178.55(15) . . . . ?
C13 C12 C21 C20 -1.1(3) . . . . ?
O1 C12 C21 C22 -0.3(3) . . . . ?
C13 C12 C21 C22 -179.94(18) . . . . ?
C19 C20 C21 C12 -179.69(18) . . . . ?
C15 C20 C21 C12 -0.1(3) . . . . ?
C19 C20 C21 C22 -0.9(3) . . . . ?
C15 C20 C21 C22 178.69(19) . . . . ?
